data_4513098
loop_
_publ_author_name
'Xu, Bing'
'Chen, Qing'
'Hu, Huai-Ming'
'An, Ran'
'Wang, Xiaofang'
'Xue, Ganglin'

_publ_section_title
;
 Hydrothermal Syntheses, Crystal Structures, and Luminescence Properties
 of Lanthanide-Based Coordination Polymers Constructed by Sulfonate
 Functionalized Imidazophenanthroline Derivative Ligand
;
_journal_issue 5
_journal_name_full 'Crystal Growth &amp; Design'
_journal_page_first 2318
_journal_paper_doi 10.1021/acs.cgd.5b00117
_journal_volume 15
_journal_year 2015
_chemical_formula_moiety 'C43 H34 N8 O20 S4 Sm2, 2(O)'
_chemical_formula_sum 'C43 H34 N8 O22 S4 Sm2'
_chemical_formula_weight 1443.72
_chemical_name_systematic
; 
 ? 
;
_space_group_IT_number 15
_symmetry_cell_setting monoclinic
_symmetry_space_group_name_Hall '-C 2yc'
_symmetry_space_group_name_H-M 'C 1 2/c 1'
_atom_sites_solution_hydrogens geom
_atom_sites_solution_primary direct
_atom_sites_solution_secondary difmap
_audit_creation_method SHELXL-97
_cell_angle_alpha 90.00
_cell_angle_beta 119.8590(10)
_cell_angle_gamma 90.00
_cell_formula_units_Z 4
_cell_length_a 22.0274(16)
_cell_length_b 16.0790(16)
_cell_length_c 15.3889(12)
_cell_measurement_reflns_used 7915
_cell_measurement_temperature 296(2)
_cell_measurement_theta_max 26.34
_cell_measurement_theta_min 2.53
_cell_volume 4726.9(7)
_computing_cell_refinement 'Bruker SAINT'
_computing_data_collection 'Bruker APEX2'
_computing_data_reduction 'Bruker SAINT'
_computing_molecular_graphics 'Bruker SHELXTL'
_computing_publication_material 'Bruker SHELXTL'
_computing_structure_refinement 'SHELXL-97 (Sheldrick, 2008)'
_computing_structure_solution 'SHELXS-97 (Sheldrick, 2008)'
_diffrn_ambient_temperature 296(2)
_diffrn_measured_fraction_theta_full 0.995
_diffrn_measured_fraction_theta_max 0.995
_diffrn_measurement_device_type 'Bruker APEX-II CCD'
_diffrn_measurement_method '\f and \w scans'
_diffrn_radiation_monochromator graphite
_diffrn_radiation_source 'fine-focus sealed tube'
_diffrn_radiation_type MoK\a
_diffrn_radiation_wavelength 0.71073
_diffrn_reflns_av_R_equivalents 0.0274
_diffrn_reflns_av_sigmaI/netI 0.0300
_diffrn_reflns_limit_h_max 26
_diffrn_reflns_limit_h_min -15
_diffrn_reflns_limit_k_max 19
_diffrn_reflns_limit_k_min -17
_diffrn_reflns_limit_l_max 18
_diffrn_reflns_limit_l_min -18
_diffrn_reflns_number 11533
_diffrn_reflns_theta_full 25.05
_diffrn_reflns_theta_max 25.05
_diffrn_reflns_theta_min 1.86
_exptl_absorpt_coefficient_mu 2.735
_exptl_absorpt_correction_T_max 0.567
_exptl_absorpt_correction_T_min 0.435
_exptl_absorpt_correction_type multi-scan
_exptl_absorpt_process_details sadabs
_exptl_crystal_colour colorless
_exptl_crystal_density_diffrn 2.029
_exptl_crystal_density_method 'not measured'
_exptl_crystal_description Block
_exptl_crystal_F_000 2848
_exptl_crystal_size_max 0.24
_exptl_crystal_size_mid 0.18
_exptl_crystal_size_min 0.12
_refine_diff_density_max 0.446
_refine_diff_density_min -0.585
_refine_diff_density_rms 0.083
_refine_ls_extinction_method none
_refine_ls_goodness_of_fit_ref 1.027
_refine_ls_hydrogen_treatment mixed
_refine_ls_matrix_type full
_refine_ls_number_parameters 369
_refine_ls_number_reflns 4172
_refine_ls_number_restraints 4
_refine_ls_restrained_S_all 1.027
_refine_ls_R_factor_all 0.0234
_refine_ls_R_factor_gt 0.0212
_refine_ls_shift/su_max 0.024
_refine_ls_shift/su_mean 0.001
_refine_ls_structure_factor_coef Fsqd
_refine_ls_weighting_details 'calc w=1/[\s^2^(Fo^2^)+(0.0240P)^2^+7.6781P] where P=(Fo^2^+2Fc^2^)/3'
_refine_ls_weighting_scheme calc
_refine_ls_wR_factor_gt 0.0518
_refine_ls_wR_factor_ref 0.0531
_reflns_number_gt 3859
_reflns_number_total 4172
_reflns_threshold_expression >2sigma(I)
_cod_data_source_file cg5b00117_si_005.cif
_cod_data_source_block 1
_cod_depositor_comments
;
The following automatic conversions were performed:

'_symmetry_cell_setting' value 'Monoclinic' changed to 'monoclinic'
according to
/usr/data/users/saulius/crontab/automatic-downloads/current/ACS/lib/dictionaries/cif_core.dic
dictionary named 'cif_core.dic' version 2.4.2 from 2011-04-26.

Automatic conversion script
Id: cif_fix_values 3271 2015-04-21 07:52:19Z andrius 
;
_cod_original_sg_symbol_H-M 'C2/c  '
_cod_database_code 4513098

loop_
_symmetry_equiv_pos_as_xyz
'x, y, z'
'-x, y, -z+1/2'
'x+1/2, y+1/2, z'
'-x+1/2, y+1/2, -z+1/2'
'-x, -y, -z'
'x, -y, z-1/2'
'-x+1/2, -y+1/2, -z'
'x+1/2, -y+1/2, z-1/2'

loop_
_atom_site_label
_atom_site_type_symbol
_atom_site_fract_x
_atom_site_fract_y
_atom_site_fract_z
_atom_site_U_iso_or_equiv
_atom_site_adp_type
_atom_site_occupancy
_atom_site_symmetry_multiplicity
_atom_site_calc_flag
_atom_site_refinement_flags
Sm1 Sm 0.132971(7) 0.182873(8) 0.705298(10) 0.01879(6) Uani 1 1 d .
S1 S 0.72050(3) 0.17414(4) 0.59768(5) 0.01897(14) Uani 1 1 d .
S2 S 0.50771(3) 0.35927(4) 0.55391(5) 0.02186(15) Uani 1 1 d .
N1 N 0.20414(11) 0.26678(14) 0.64303(17) 0.0225(5) Uani 1 1 d .
N2 N 0.20663(11) 0.09817(14) 0.64178(17) 0.0218(5) Uani 1 1 d .
N3 N 0.42064(12) 0.25509(15) 0.62541(18) 0.0254(5) Uani 1 1 d .
H3A H 0.4352 0.3056 0.6321 0.030 Uiso 1 1 calc R
N4 N 0.41679(12) 0.11796(15) 0.60544(18) 0.0262(5) Uani 1 1 d .
O1 O 0.76063(9) 0.24793(11) 0.65161(14) 0.0244(4) Uani 1 1 d .
O2 O 0.76111(10) 0.10089(12) 0.65039(15) 0.0275(4) Uani 1 1 d .
O3 O 0.69663(11) 0.17547(12) 0.49213(15) 0.0282(5) Uani 1 1 d .
O4 O 0.43775(10) 0.34482(12) 0.46974(14) 0.0258(4) Uani 1 1 d .
O5 O 0.50385(10) 0.39010(13) 0.64033(15) 0.0321(5) Uani 1 1 d .
O6 O 0.55108(11) 0.41014(12) 0.52966(17) 0.0358(5) Uani 1 1 d .
O7 O 0.08918(11) 0.32301(12) 0.68881(19) 0.0369(5) Uani 1 1 d .
O8 O 0.00920(10) 0.22861(12) 0.65607(15) 0.0282(4) Uani 1 1 d .
C1 C 0.20349(16) 0.34954(18) 0.6450(2) 0.0291(7) Uani 1 1 d .
H1 H 0.1671 0.3757 0.6485 0.035 Uiso 1 1 calc R
C2 C 0.25392(17) 0.39886(19) 0.6421(3) 0.0349(7) Uani 1 1 d .
H2 H 0.2511 0.4565 0.6435 0.042 Uiso 1 1 calc R
C3 C 0.30788(16) 0.36166(18) 0.6372(2) 0.0304(7) Uani 1 1 d .
H3 H 0.3427 0.3937 0.6361 0.036 Uiso 1 1 calc R
C4 C 0.31016(14) 0.27559(18) 0.6337(2) 0.0227(6) Uani 1 1 d .
C5 C 0.36221(14) 0.22859(18) 0.6259(2) 0.0234(6) Uani 1 1 d .
C6 C 0.36055(14) 0.14413(18) 0.6142(2) 0.0230(6) Uani 1 1 d .
C7 C 0.30649(14) 0.09530(17) 0.6161(2) 0.0220(6) Uani 1 1 d .
C8 C 0.30188(15) 0.00889(18) 0.6082(2) 0.0278(6) Uani 1 1 d .
H8 H 0.3334 -0.0212 0.5970 0.033 Uiso 1 1 calc R
C9 C 0.25050(16) -0.03114(18) 0.6170(2) 0.0337(7) Uani 1 1 d .
H9 H 0.2462 -0.0887 0.6111 0.040 Uiso 1 1 calc R
C10 C 0.20438(15) 0.01591(18) 0.6349(2) 0.0300(7) Uani 1 1 d .
H10 H 0.1703 -0.0121 0.6424 0.036 Uiso 1 1 calc R
C11 C 0.25657(13) 0.13859(16) 0.63101(19) 0.0197(5) Uani 1 1 d .
C12 C 0.25648(14) 0.22885(17) 0.63605(19) 0.0196(5) Uani 1 1 d .
C13 C 0.45183(15) 0.18725(17) 0.6124(2) 0.0245(6) Uani 1 1 d .
C14 C 0.51739(14) 0.18899(17) 0.6081(2) 0.0223(6) Uani 1 1 d .
C15 C 0.55346(15) 0.11388(18) 0.6275(2) 0.0296(7) Uani 1 1 d .
H15 H 0.5351 0.0671 0.6418 0.036 Uiso 1 1 calc R
C16 C 0.61550(15) 0.10648(18) 0.6264(2) 0.0283(6) Uani 1 1 d .
H16 H 0.6378 0.0553 0.6379 0.034 Uiso 1 1 calc R
C17 C 0.64397(14) 0.17636(17) 0.6078(2) 0.0211(6) Uani 1 1 d .
C18 C 0.60966(13) 0.25174(17) 0.58847(19) 0.0215(6) Uani 1 1 d .
H18 H 0.6290 0.2983 0.5756 0.026 Uiso 1 1 calc R
C19 C 0.54696(13) 0.25885(16) 0.58796(19) 0.0200(5) Uani 1 1 d .
C20 C 0.02745(15) 0.30428(18) 0.6664(2) 0.0248(6) Uani 1 1 d .
C21 C -0.02319(15) 0.37223(18) 0.6548(2) 0.0279(6) Uani 1 1 d .
H21A H -0.0684 0.3474 0.6351 0.034 Uiso 1 1 calc R
H21B H -0.0291 0.4091 0.6012 0.034 Uiso 1 1 calc R
C22 C 0.0000 0.4237(3) 0.7500 0.0296(9) Uani 1 2 d S
H22A H -0.0385 0.4593 0.7400 0.035 Uiso 0.50 1 calc PR
H22B H 0.0385 0.4593 0.7600 0.035 Uiso 0.50 1 calc PR
O9 O 0.08730(12) 0.04932(14) 0.70771(18) 0.0392(5) Uani 1 1 d D
H9A H 0.0846(19) 0.034(2) 0.758(2) 0.047 Uiso 1 1 d D
H9B H 0.0676(18) 0.0177(19) 0.660(2) 0.047 Uiso 1 1 d D
O10 O 0.11870(11) 0.19131(13) 0.85664(16) 0.0285(5) Uani 1 1 d D
H10A H 0.1438(15) 0.2265(17) 0.899(2) 0.034 Uiso 1 1 d D
H10B H 0.0797(12) 0.202(2) 0.853(2) 0.034 Uiso 1 1 d D
O11 O 0.09368(16) 0.01360(17) 0.8801(2) 0.0624(8) Uani 1 1 d .

loop_
_atom_site_aniso_label
_atom_site_aniso_U_11
_atom_site_aniso_U_22
_atom_site_aniso_U_33
_atom_site_aniso_U_23
_atom_site_aniso_U_13
_atom_site_aniso_U_12
Sm1 0.01455(9) 0.02103(9) 0.02348(9) -0.00109(5) 0.01151(7) -0.00137(5)
S1 0.0136(3) 0.0226(3) 0.0230(3) 0.0027(3) 0.0109(3) 0.0021(2)
S2 0.0166(3) 0.0210(3) 0.0290(3) -0.0027(3) 0.0121(3) -0.0004(3)
N1 0.0202(12) 0.0243(12) 0.0273(12) -0.0003(10) 0.0151(10) 0.0008(9)
N2 0.0169(11) 0.0232(12) 0.0285(12) -0.0003(10) 0.0138(10) -0.0024(9)
N3 0.0205(12) 0.0273(13) 0.0356(13) -0.0028(10) 0.0194(11) -0.0054(10)
N4 0.0197(12) 0.0293(13) 0.0359(14) 0.0023(11) 0.0185(11) 0.0006(10)
O1 0.0171(9) 0.0250(10) 0.0322(11) -0.0012(8) 0.0131(8) -0.0001(8)
O2 0.0203(10) 0.0246(10) 0.0387(11) 0.0075(9) 0.0156(9) 0.0052(8)
O3 0.0238(11) 0.0384(12) 0.0239(10) 0.0003(8) 0.0131(9) 0.0005(8)
O4 0.0191(10) 0.0318(11) 0.0247(10) -0.0007(9) 0.0096(8) 0.0034(8)
O5 0.0295(11) 0.0315(11) 0.0356(11) -0.0125(9) 0.0164(9) -0.0025(9)
O6 0.0281(11) 0.0251(11) 0.0622(15) 0.0064(10) 0.0284(11) 0.0002(9)
O7 0.0267(12) 0.0318(12) 0.0620(16) 0.0032(10) 0.0296(12) 0.0011(9)
O8 0.0223(10) 0.0313(11) 0.0330(11) -0.0033(9) 0.0153(9) 0.0009(8)
C1 0.0332(17) 0.0231(15) 0.0423(17) 0.0002(13) 0.0274(15) 0.0026(13)
C2 0.0432(19) 0.0212(15) 0.055(2) -0.0037(14) 0.0357(17) -0.0021(13)
C3 0.0321(16) 0.0262(16) 0.0435(18) -0.0029(13) 0.0268(15) -0.0071(13)
C4 0.0209(14) 0.0259(15) 0.0257(14) -0.0005(12) 0.0150(12) -0.0021(11)
C5 0.0176(13) 0.0305(15) 0.0282(14) 0.0008(12) 0.0160(12) -0.0027(11)
C6 0.0171(13) 0.0281(15) 0.0283(14) 0.0003(12) 0.0146(12) 0.0008(11)
C7 0.0172(13) 0.0256(15) 0.0259(14) -0.0011(11) 0.0127(12) -0.0018(11)
C8 0.0250(15) 0.0240(15) 0.0406(17) -0.0027(13) 0.0211(14) 0.0029(12)
C9 0.0348(17) 0.0189(15) 0.055(2) -0.0050(14) 0.0281(16) -0.0034(12)
C10 0.0265(15) 0.0248(15) 0.0468(18) -0.0031(13) 0.0243(14) -0.0054(12)
C11 0.0154(13) 0.0233(14) 0.0214(13) -0.0009(11) 0.0099(11) 0.0003(11)
C12 0.0196(13) 0.0230(14) 0.0203(13) -0.0003(11) 0.0130(11) -0.0021(11)
C13 0.0191(15) 0.0294(16) 0.0284(15) 0.0025(12) 0.0143(13) 0.0014(11)
C14 0.0160(14) 0.0284(15) 0.0261(15) 0.0017(11) 0.0131(12) -0.0003(11)
C15 0.0257(15) 0.0291(16) 0.0421(17) 0.0105(13) 0.0229(14) 0.0011(12)
C16 0.0220(15) 0.0280(15) 0.0380(16) 0.0091(13) 0.0173(13) 0.0061(12)
C17 0.0145(13) 0.0305(16) 0.0202(13) 0.0019(11) 0.0101(11) 0.0012(10)
C18 0.0166(13) 0.0264(15) 0.0230(14) 0.0001(11) 0.0111(11) -0.0024(11)
C19 0.0149(13) 0.0241(14) 0.0213(13) -0.0012(11) 0.0091(11) 0.0013(11)
C20 0.0222(15) 0.0325(16) 0.0226(14) 0.0027(12) 0.0133(12) 0.0024(12)
C21 0.0239(15) 0.0277(15) 0.0309(16) 0.0025(12) 0.0128(13) 0.0025(12)
C22 0.027(2) 0.027(2) 0.034(2) 0.000 0.0150(19) 0.000
O9 0.0407(13) 0.0332(13) 0.0451(14) -0.0074(11) 0.0225(12) -0.0159(10)
O10 0.0211(11) 0.0356(12) 0.0319(11) -0.0063(9) 0.0155(10) -0.0016(9)
O11 0.088(2) 0.0442(16) 0.077(2) 0.0073(14) 0.0572(18) 0.0025(14)

loop_
_atom_type_symbol
_atom_type_description
_atom_type_scat_dispersion_real
_atom_type_scat_dispersion_imag
_atom_type_scat_source
C C 0.0033 0.0016 'International Tables Vol C Tables 4.2.6.8 and 6.1.1.4'
H H 0.0000 0.0000 'International Tables Vol C Tables 4.2.6.8 and 6.1.1.4'
N N 0.0061 0.0033 'International Tables Vol C Tables 4.2.6.8 and 6.1.1.4'
O O 0.0106 0.0060 'International Tables Vol C Tables 4.2.6.8 and 6.1.1.4'
Sm Sm -0.1638 3.4418 'International Tables Vol C Tables 4.2.6.8 and 6.1.1.4'
S S 0.1246 0.1234 'International Tables Vol C Tables 4.2.6.8 and 6.1.1.4'

loop_
_geom_angle_atom_site_label_1
_geom_angle_atom_site_label_2
_geom_angle_atom_site_label_3
_geom_angle
_geom_angle_site_symmetry_1
_geom_angle_site_symmetry_3
O9 Sm1 O4 78.80(8) . 7_556
O9 Sm1 O7 133.95(8) . .
O4 Sm1 O7 93.06(8) 7_556 .
O9 Sm1 O10 77.56(8) . .
O4 Sm1 O10 138.22(7) 7_556 .
O7 Sm1 O10 79.55(7) . .
O9 Sm1 O1 125.44(7) . 2_656
O4 Sm1 O1 150.15(6) 7_556 2_656
O7 Sm1 O1 81.54(7) . 2_656
O10 Sm1 O1 69.89(7) . 2_656
O9 Sm1 O8 82.35(7) . .
O4 Sm1 O8 73.61(6) 7_556 .
O7 Sm1 O8 52.19(7) . .
O10 Sm1 O8 69.49(7) . .
O1 Sm1 O8 122.29(6) 2_656 .
O9 Sm1 N1 144.62(8) . .
O4 Sm1 N1 81.65(7) 7_556 .
O7 Sm1 N1 76.02(7) . .
O10 Sm1 N1 134.12(7) . .
O1 Sm1 N1 68.54(7) 2_656 .
O8 Sm1 N1 119.70(7) . .
O9 Sm1 O2 74.89(7) . 2_656
O4 Sm1 O2 131.57(6) 7_556 2_656
O7 Sm1 O2 134.01(7) . 2_656
O10 Sm1 O2 73.26(6) . 2_656
O1 Sm1 O2 54.63(6) 2_656 2_656
O8 Sm1 O2 139.62(6) . 2_656
N1 Sm1 O2 97.32(6) . 2_656
O9 Sm1 N2 83.29(7) . .
O4 Sm1 N2 70.33(7) 7_556 .
O7 Sm1 N2 136.63(7) . .
O10 Sm1 N2 138.97(7) . .
O1 Sm1 N2 93.56(6) 2_656 .
O8 Sm1 N2 143.11(7) . .
N1 Sm1 N2 62.36(7) . .
O2 Sm1 N2 66.81(6) 2_656 .
O9 Sm1 C20 108.25(8) . .
O4 Sm1 C20 83.42(7) 7_556 .
O7 Sm1 C20 25.94(8) . .
O10 Sm1 C20 72.09(7) . .
O1 Sm1 C20 101.87(7) 2_656 .
O8 Sm1 C20 26.27(7) . .
N1 Sm1 C20 98.38(7) . .
O2 Sm1 C20 143.44(7) 2_656 .
N2 Sm1 C20 148.91(7) . .
O9 Sm1 S1 100.59(6) . 2_656
O4 Sm1 S1 149.25(5) 7_556 2_656
O7 Sm1 S1 107.92(6) . 2_656
O10 Sm1 S1 69.48(5) . 2_656
O1 Sm1 S1 27.19(4) 2_656 2_656
O8 Sm1 S1 137.09(5) . 2_656
N1 Sm1 S1 81.95(5) . 2_656
O2 Sm1 S1 27.44(4) 2_656 2_656
N2 Sm1 S1 79.03(5) . 2_656
C20 Sm1 S1 124.70(6) . 2_656
O3 S1 O2 114.77(12) . .
O3 S1 O1 113.97(12) . .
O2 S1 O1 108.01(12) . .
O3 S1 C17 105.73(12) . .
O2 S1 C17 108.36(12) . .
O1 S1 C17 105.45(12) . .
O3 S1 Sm1 135.36(9) . 2_656
O2 S1 Sm1 56.52(8) . 2_656
O1 S1 Sm1 51.50(8) . 2_656
C17 S1 Sm1 118.67(9) . 2_656
O6 S2 O4 113.89(13) . .
O6 S2 O5 112.94(13) . .
O4 S2 O5 110.38(11) . .
O6 S2 C19 107.66(12) . .
O4 S2 C19 105.11(12) . .
O5 S2 C19 106.22(12) . .
C1 N1 C12 118.1(2) . .
C1 N1 Sm1 119.83(17) . .
C12 N1 Sm1 119.41(17) . .
C10 N2 C11 117.9(2) . .
C10 N2 Sm1 122.45(17) . .
C11 N2 Sm1 118.77(17) . .
C13 N3 C5 107.4(2) . .
C13 N3 H3A 126.3 . .
C5 N3 H3A 126.3 . .
C13 N4 C6 104.5(2) . .
S1 O1 Sm1 101.31(9) . 2_656
S1 O2 Sm1 96.04(9) . 2_656
S2 O4 Sm1 147.19(12) . 7_556
C20 O7 Sm1 97.23(17) . .
C20 O8 Sm1 90.81(16) . .
N1 C1 C2 123.7(3) . .
N1 C1 H1 118.2 . .
C2 C1 H1 118.2 . .
C3 C2 C1 119.1(3) . .
C3 C2 H2 120.5 . .
C1 C2 H2 120.5 . .
C2 C3 C4 119.2(3) . .
C2 C3 H3 120.4 . .
C4 C3 H3 120.4 . .
C3 C4 C12 118.8(2) . .
C3 C4 C5 125.3(2) . .
C12 C4 C5 115.9(3) . .
N3 C5 C6 105.9(2) . .
N3 C5 C4 129.6(3) . .
C6 C5 C4 124.5(2) . .
C5 C6 N4 110.5(2) . .
C5 C6 C7 120.5(2) . .
N4 C6 C7 129.0(3) . .
C8 C7 C11 118.5(2) . .
C8 C7 C6 124.5(2) . .
C11 C7 C6 117.0(2) . .
C9 C8 C7 119.3(3) . .
C9 C8 H8 120.4 . .
C7 C8 H8 120.4 . .
C8 C9 C10 118.9(3) . .
C8 C9 H9 120.6 . .
C10 C9 H9 120.6 . .
N2 C10 C9 123.6(3) . .
N2 C10 H10 118.2 . .
C9 C10 H10 118.2 . .
N2 C11 C7 121.8(2) . .
N2 C11 C12 116.7(2) . .
C7 C11 C12 121.5(2) . .
N1 C12 C4 121.1(2) . .
N1 C12 C11 118.5(2) . .
C4 C12 C11 120.3(2) . .
N4 C13 N3 111.7(2) . .
N4 C13 C14 123.6(2) . .
N3 C13 C14 124.7(2) . .
C15 C14 C19 117.5(2) . .
C15 C14 C13 116.1(2) . .
C19 C14 C13 126.5(2) . .
C16 C15 C14 122.3(3) . .
C16 C15 H15 118.9 . .
C14 C15 H15 118.9 . .
C15 C16 C17 119.0(3) . .
C15 C16 H16 120.5 . .
C17 C16 H16 120.5 . .
C18 C17 C16 120.1(3) . .
C18 C17 S1 116.2(2) . .
C16 C17 S1 123.5(2) . .
C17 C18 C19 120.8(2) . .
C17 C18 H18 119.6 . .
C19 C18 H18 119.6 . .
C18 C19 C14 120.2(2) . .
C18 C19 S2 114.4(2) . .
C14 C19 S2 125.3(2) . .
O7 C20 O8 119.7(3) . .
O7 C20 C21 119.5(3) . .
O8 C20 C21 120.8(2) . .
O7 C20 Sm1 56.83(14) . .
O8 C20 Sm1 62.92(14) . .
C21 C20 Sm1 174.7(2) . .
C20 C21 C22 113.8(2) . .
C20 C21 H21A 108.8 . .
C22 C21 H21A 108.8 . .
C20 C21 H21B 108.8 . .
C22 C21 H21B 108.8 . .
H21A C21 H21B 107.7 . .
C21 C22 C21 114.6(3) . 2_556
C21 C22 H22A 108.6 . .
C21 C22 H22A 108.6 2_556 .
C21 C22 H22B 108.6 . .
C21 C22 H22B 108.6 2_556 .
H22A C22 H22B 107.6 . .
Sm1 O9 H9A 120(3) . .
Sm1 O9 H9B 126(3) . .
H9A O9 H9B 113(4) . .
Sm1 O10 H10A 115(2) . .
Sm1 O10 H10B 123(2) . .
H10A O10 H10B 100(3) . .

loop_
_geom_bond_atom_site_label_1
_geom_bond_atom_site_label_2
_geom_bond_distance
_geom_bond_site_symmetry_2
Sm1 O9 2.379(2) .
Sm1 O4 2.3880(19) 7_556
Sm1 O7 2.414(2) .
Sm1 O10 2.504(2) .
Sm1 O1 2.5094(19) 2_656
Sm1 O8 2.5478(19) .
Sm1 N1 2.587(2) .
Sm1 O2 2.637(2) 2_656
Sm1 N2 2.650(2) .
Sm1 C20 2.861(3) .
Sm1 S1 3.1442(7) 2_656
S1 O3 1.437(2) .
S1 O2 1.4570(19) .
S1 O1 1.4654(19) .
S1 C17 1.769(3) .
S1 Sm1 3.1442(7) 2_656
S2 O6 1.441(2) .
S2 O4 1.456(2) .
S2 O5 1.461(2) .
S2 C19 1.783(3) .
N1 C1 1.331(4) .
N1 C12 1.355(3) .
N2 C10 1.326(4) .
N2 C11 1.357(3) .
N3 C13 1.356(4) .
N3 C5 1.360(3) .
N3 H3A 0.8600 .
N4 C13 1.329(4) .
N4 C6 1.377(3) .
O1 Sm1 2.5094(19) 2_656
O2 Sm1 2.637(2) 2_656
O4 Sm1 2.3881(19) 7_556
O7 C20 1.262(3) .
O8 C20 1.266(3) .
C1 C2 1.383(4) .
C1 H1 0.9300 .
C2 C3 1.366(4) .
C2 H2 0.9300 .
C3 C4 1.387(4) .
C3 H3 0.9300 .
C4 C12 1.416(4) .
C4 C5 1.427(4) .
C5 C6 1.368(4) .
C6 C7 1.439(4) .
C7 C8 1.394(4) .
C7 C11 1.413(4) .
C8 C9 1.366(4) .
C8 H8 0.9300 .
C9 C10 1.400(4) .
C9 H9 0.9300 .
C10 H10 0.9300 .
C11 C12 1.453(4) .
C13 C14 1.478(4) .
C14 C15 1.394(4) .
C14 C19 1.409(4) .
C15 C16 1.381(4) .
C15 H15 0.9300 .
C16 C17 1.384(4) .
C16 H16 0.9300 .
C17 C18 1.380(4) .
C18 C19 1.382(3) .
C18 H18 0.9300 .
C20 C21 1.507(4) .
C21 C22 1.533(4) .
C21 H21A 0.9700 .
C21 H21B 0.9700 .
C22 C21 1.533(4) 2_556
C22 H22A 0.9700 .
C22 H22B 0.9700 .
O9 H9A 0.846(18) .
O9 H9B 0.818(18) .
O10 H10A 0.828(18) .
O10 H10B 0.852(18) .

loop_
_geom_torsion_atom_site_label_1
_geom_torsion_atom_site_label_2
_geom_torsion_atom_site_label_3
_geom_torsion_atom_site_label_4
_geom_torsion
_geom_torsion_site_symmetry_1
_geom_torsion_site_symmetry_4
O9 Sm1 N1 C1 165.7(2) . .
O4 Sm1 N1 C1 108.8(2) 7_556 .
O7 Sm1 N1 C1 13.5(2) . .
O10 Sm1 N1 C1 -46.4(2) . .
O1 Sm1 N1 C1 -72.8(2) 2_656 .
O8 Sm1 N1 C1 43.1(2) . .
O2 Sm1 N1 C1 -120.1(2) 2_656 .
N2 Sm1 N1 C1 -179.1(2) . .
C20 Sm1 N1 C1 26.7(2) . .
S1 Sm1 N1 C1 -97.3(2) 2_656 .
O9 Sm1 N1 C12 -33.1(3) . .
O4 Sm1 N1 C12 -90.07(19) 7_556 .
O7 Sm1 N1 C12 174.6(2) . .
O10 Sm1 N1 C12 114.77(19) . .
O1 Sm1 N1 C12 88.37(19) 2_656 .
O8 Sm1 N1 C12 -155.73(18) . .
O2 Sm1 N1 C12 41.0(2) 2_656 .
N2 Sm1 N1 C12 -17.95(18) . .
C20 Sm1 N1 C12 -172.10(19) . .
S1 Sm1 N1 C12 63.83(19) 2_656 .
O9 Sm1 N2 C10 -4.3(2) . .
O4 Sm1 N2 C10 -84.7(2) 7_556 .
O7 Sm1 N2 C10 -157.5(2) . .
O10 Sm1 N2 C10 58.0(3) . .
O1 Sm1 N2 C10 121.0(2) 2_656 .
O8 Sm1 N2 C10 -71.9(3) . .
N1 Sm1 N2 C10 -175.5(2) . .
O2 Sm1 N2 C10 72.1(2) 2_656 .
C20 Sm1 N2 C10 -118.8(2) . .
S1 Sm1 N2 C10 97.9(2) 2_656 .
O9 Sm1 N2 C11 -173.6(2) . .
O4 Sm1 N2 C11 105.95(19) 7_556 .
O7 Sm1 N2 C11 33.2(2) . .
O10 Sm1 N2 C11 -111.33(19) . .
O1 Sm1 N2 C11 -48.29(19) 2_656 .
O8 Sm1 N2 C11 118.74(18) . .
N1 Sm1 N2 C11 15.20(18) . .
O2 Sm1 N2 C11 -97.18(19) 2_656 .
C20 Sm1 N2 C11 71.9(2) . .
S1 Sm1 N2 C11 -71.39(18) 2_656 .
O3 S1 O1 Sm1 -129.90(11) . 2_656
O2 S1 O1 Sm1 -1.10(13) . 2_656
C17 S1 O1 Sm1 114.59(11) . 2_656
O3 S1 O2 Sm1 129.38(10) . 2_656
O1 S1 O2 Sm1 1.03(12) . 2_656
C17 S1 O2 Sm1 -112.73(11) . 2_656
O6 S2 O4 Sm1 39.5(3) . 7_556
O5 S2 O4 Sm1 167.8(2) . 7_556
C19 S2 O4 Sm1 -78.1(2) . 7_556
O9 Sm1 O7 C20 -9.2(2) . .
O4 Sm1 O7 C20 68.16(18) 7_556 .
O10 Sm1 O7 C20 -70.39(18) . .
O1 Sm1 O7 C20 -141.36(18) 2_656 .
O8 Sm1 O7 C20 1.68(16) . .
N1 Sm1 O7 C20 148.76(19) . .
O2 Sm1 O7 C20 -124.56(17) 2_656 .
N2 Sm1 O7 C20 132.42(17) . .
S1 Sm1 O7 C20 -134.66(17) 2_656 .
O9 Sm1 O8 C20 170.45(17) . .
O4 Sm1 O8 C20 -109.03(16) 7_556 .
O7 Sm1 O8 C20 -1.66(16) . .
O10 Sm1 O8 C20 90.93(16) . .
O1 Sm1 O8 C20 43.05(18) 2_656 .
N1 Sm1 O8 C20 -39.03(18) . .
O2 Sm1 O8 C20 114.77(16) 2_656 .
N2 Sm1 O8 C20 -121.58(17) . .
S1 Sm1 O8 C20 73.10(17) 2_656 .
C12 N1 C1 C2 -1.2(4) . .
Sm1 N1 C1 C2 160.2(3) . .
N1 C1 C2 C3 -0.2(5) . .
C1 C2 C3 C4 0.9(5) . .
C2 C3 C4 C12 -0.4(4) . .
C2 C3 C4 C5 178.3(3) . .
C13 N3 C5 C6 0.7(3) . .
C13 N3 C5 C4 -177.6(3) . .
C3 C4 C5 N3 3.7(5) . .
C12 C4 C5 N3 -177.6(3) . .
C3 C4 C5 C6 -174.2(3) . .
C12 C4 C5 C6 4.5(4) . .
N3 C5 C6 N4 -0.6(3) . .
C4 C5 C6 N4 177.8(3) . .
N3 C5 C6 C7 177.1(2) . .
C4 C5 C6 C7 -4.5(4) . .
C13 N4 C6 C5 0.2(3) . .
C13 N4 C6 C7 -177.2(3) . .
C5 C6 C7 C8 -177.8(3) . .
N4 C6 C7 C8 -0.6(5) . .
C5 C6 C7 C11 -0.3(4) . .
N4 C6 C7 C11 176.9(3) . .
C11 C7 C8 C9 -1.3(4) . .
C6 C7 C8 C9 176.1(3) . .
C7 C8 C9 C10 -0.8(5) . .
C11 N2 C10 C9 -0.2(4) . .
Sm1 N2 C10 C9 -169.6(2) . .
C8 C9 C10 N2 1.6(5) . .
C10 N2 C11 C7 -2.0(4) . .
Sm1 N2 C11 C7 167.79(19) . .
C10 N2 C11 C12 178.3(2) . .
Sm1 N2 C11 C12 -11.9(3) . .
C8 C7 C11 N2 2.8(4) . .
C6 C7 C11 N2 -174.9(2) . .
C8 C7 C11 C12 -177.6(2) . .
C6 C7 C11 C12 4.8(4) . .
C1 N1 C12 C4 1.7(4) . .
Sm1 N1 C12 C4 -159.76(19) . .
C1 N1 C12 C11 -178.3(2) . .
Sm1 N1 C12 C11 20.2(3) . .
C3 C4 C12 N1 -1.0(4) . .
C5 C4 C12 N1 -179.8(2) . .
C3 C4 C12 C11 179.0(2) . .
C5 C4 C12 C11 0.2(4) . .
N2 C11 C12 N1 -5.1(3) . .
C7 C11 C12 N1 175.2(2) . .
N2 C11 C12 C4 174.8(2) . .
C7 C11 C12 C4 -4.8(4) . .
C6 N4 C13 N3 0.2(3) . .
C6 N4 C13 C14 179.3(3) . .
C5 N3 C13 N4 -0.6(3) . .
C5 N3 C13 C14 -179.6(3) . .
N4 C13 C14 C15 -19.4(4) . .
N3 C13 C14 C15 159.5(3) . .
N4 C13 C14 C19 161.6(3) . .
N3 C13 C14 C19 -19.5(5) . .
C19 C14 C15 C16 -0.7(4) . .
C13 C14 C15 C16 -179.8(3) . .
C14 C15 C16 C17 1.7(5) . .
C15 C16 C17 C18 -1.5(4) . .
C15 C16 C17 S1 -176.5(2) . .
O3 S1 C17 C18 -74.6(2) . .
O2 S1 C17 C18 161.9(2) . .
O1 S1 C17 C18 46.5(2) . .
Sm1 S1 C17 C18 100.7(2) 2_656 .
O3 S1 C17 C16 100.6(3) . .
O2 S1 C17 C16 -22.9(3) . .
O1 S1 C17 C16 -138.4(2) . .
Sm1 S1 C17 C16 -84.2(3) 2_656 .
C16 C17 C18 C19 0.5(4) . .
S1 C17 C18 C19 175.8(2) . .
C17 C18 C19 C14 0.5(4) . .
C17 C18 C19 S2 -176.3(2) . .
C15 C14 C19 C18 -0.4(4) . .
C13 C14 C19 C18 178.6(3) . .
C15 C14 C19 S2 176.0(2) . .
C13 C14 C19 S2 -5.0(4) . .
O6 S2 C19 C18 2.6(2) . .
O4 S2 C19 C18 124.4(2) . .
O5 S2 C19 C18 -118.6(2) . .
O6 S2 C19 C14 -174.0(2) . .
O4 S2 C19 C14 -52.3(3) . .
O5 S2 C19 C14 64.8(3) . .
Sm1 O7 C20 O8 -3.1(3) . .
Sm1 O7 C20 C21 175.4(2) . .
Sm1 O8 C20 O7 2.9(3) . .
Sm1 O8 C20 C21 -175.6(2) . .
O9 Sm1 C20 O7 173.03(18) . .
O4 Sm1 C20 O7 -111.09(18) 7_556 .
O10 Sm1 C20 O7 103.21(19) . .
O1 Sm1 C20 O7 39.13(19) 2_656 .
O8 Sm1 C20 O7 -177.0(3) . .
N1 Sm1 C20 O7 -30.57(19) . .
O2 Sm1 C20 O7 83.9(2) 2_656 .
N2 Sm1 C20 O7 -79.0(2) . .
S1 Sm1 C20 O7 55.40(19) 2_656 .
O9 Sm1 C20 O8 -9.97(18) . .
O4 Sm1 C20 O8 65.92(16) 7_556 .
O7 Sm1 C20 O8 177.0(3) . .
O10 Sm1 C20 O8 -79.79(16) . .
O1 Sm1 C20 O8 -143.87(15) 2_656 .
N1 Sm1 C20 O8 146.43(15) . .
O2 Sm1 C20 O8 -99.06(18) 2_656 .
N2 Sm1 C20 O8 98.01(19) . .
S1 Sm1 C20 O8 -127.59(14) 2_656 .
O9 Sm1 C20 C21 125(2) . .
O4 Sm1 C20 C21 -159(2) 7_556 .
O7 Sm1 C20 C21 -48(2) . .
O10 Sm1 C20 C21 55(2) . .
O1 Sm1 C20 C21 -9(2) 2_656 .
O8 Sm1 C20 C21 135(2) . .
N1 Sm1 C20 C21 -79(2) . .
O2 Sm1 C20 C21 36(2) 2_656 .
N2 Sm1 C20 C21 -127(2) . .
S1 Sm1 C20 C21 7(2) 2_656 .
O7 C20 C21 C22 -60.7(4) . .
O8 C20 C21 C22 117.8(3) . .
Sm1 C20 C21 C22 -15(2) . .
C20 C21 C22 C21 -48.80(18) . 2_556
